data_2220114
loop_
_publ_author_name
'Rahman, Mohd Basyaruddin Abdul'
'Jumbri, Khairulazhar'
'Sirat, Kamaliah'
'Kia, Reza'
'Fun, Hoong-Kun'

_publ_section_title
;
 Tetraethylammonium <small>L</small>-tartarate dihydrate
;
_journal_coeditor_code CI2709
_journal_issue 12
_journal_name_full 'Acta Crystallographica Section E'
_journal_page_first o2343
_journal_paper_doi 10.1107/S1600536808036969
_journal_volume 64
_journal_year 2008
_chemical_formula_iupac 'C8 H20 N +, C4 H5 O6 -, 2H2 O'
_chemical_formula_moiety 'C8 H20 N +, C4 H5 O6 -, 2(H2 O)'
_chemical_formula_sum 'C12 H29 N O8'
_chemical_formula_weight 315.36
_chemical_name_systematic
;
Tetraethylammonium L-tartarate dihydrate
;
_space_group_IT_number 4
_symmetry_cell_setting monoclinic
_symmetry_space_group_name_Hall 'P 2yb'
_symmetry_space_group_name_H-M 'P 1 21 1'
_atom_sites_solution_hydrogens geom
_atom_sites_solution_primary direct
_atom_sites_solution_secondary difmap
_audit_creation_method SHELXL-97
_cell_angle_alpha 90.00
_cell_angle_beta 106.5530(10)
_cell_angle_gamma 90.00
_cell_formula_units_Z 2
_cell_length_a 7.40740(10)
_cell_length_b 13.8989(2)
_cell_length_c 8.05460(10)
_cell_measurement_reflns_used 4555
_cell_measurement_temperature 100.00(10)
_cell_measurement_theta_max 33.49
_cell_measurement_theta_min 2.64
_cell_volume 794.892(19)
_computing_cell_refinement 'SAINT (Bruker, 2005)'
_computing_data_collection 'APEX2 (Bruker, 2005)'
_computing_data_reduction 'SAINT (Bruker, 2005)'
_computing_molecular_graphics 'SHELXTL (Sheldrick, 2008)'
_computing_publication_material 'SHELXTL (Sheldrick, 2008) and PLATON (Spek, 2003)'
_computing_structure_refinement 'SHELXTL (Sheldrick, 2008)'
_computing_structure_solution 'SHELXTL (Sheldrick, 2008)'
_diffrn_ambient_temperature 100.00(10)
_diffrn_measured_fraction_theta_full 0.994
_diffrn_measured_fraction_theta_max 0.994
_diffrn_measurement_device_type
;
Bruker SMART APEXII CCD area-detector
;
_diffrn_measurement_method '\f and \w'
_diffrn_radiation_monochromator graphite
_diffrn_radiation_source 'fine-focus sealed tube'
_diffrn_radiation_type MoK\a
_diffrn_radiation_wavelength 0.71073
_diffrn_reflns_av_R_equivalents 0.0307
_diffrn_reflns_av_sigmaI/netI 0.0365
_diffrn_reflns_limit_h_max 11
_diffrn_reflns_limit_h_min -9
_diffrn_reflns_limit_k_max 17
_diffrn_reflns_limit_k_min -22
_diffrn_reflns_limit_l_max 12
_diffrn_reflns_limit_l_min -12
_diffrn_reflns_number 10518
_diffrn_reflns_theta_full 35.00
_diffrn_reflns_theta_max 35.00
_diffrn_reflns_theta_min 2.64
_diffrn_standards_number 0
_exptl_absorpt_coefficient_mu 0.110
_exptl_absorpt_correction_T_max 0.9811
_exptl_absorpt_correction_T_min 0.8614
_exptl_absorpt_correction_type multi-scan
_exptl_absorpt_process_details '(SADABS; Bruker, 2005)'
_exptl_crystal_colour colourless
_exptl_crystal_density_diffrn 1.318
_exptl_crystal_density_method 'not measured'
_exptl_crystal_description Block
_exptl_crystal_F_000 344
_exptl_crystal_size_max 0.47
_exptl_crystal_size_mid 0.45
_exptl_crystal_size_min 0.17
_refine_diff_density_max 0.292
_refine_diff_density_min -0.231
_refine_ls_extinction_method none
_refine_ls_goodness_of_fit_ref 1.049
_refine_ls_hydrogen_treatment mixed
_refine_ls_matrix_type full
_refine_ls_number_parameters 218
_refine_ls_number_reflns 3579
_refine_ls_number_restraints 1
_refine_ls_restrained_S_all 1.049
_refine_ls_R_factor_all 0.0426
_refine_ls_R_factor_gt 0.0371
_refine_ls_shift/su_max 0.001
_refine_ls_shift/su_mean 0.000
_refine_ls_structure_factor_coef Fsqd
_refine_ls_weighting_details 'calc w=1/[\s^2^(Fo^2^)+(0.0494P)^2^+0.0426P] where P=(Fo^2^+2Fc^2^)/3'
_refine_ls_weighting_scheme calc
_refine_ls_wR_factor_gt 0.0886
_refine_ls_wR_factor_ref 0.0922
_reflns_number_gt 3240
_reflns_number_total 3579
_reflns_threshold_expression I>2\s(I)
_cod_data_source_file ci2709.cif
_cod_data_source_block I
_cod_depositor_comments
;
The following automatic conversions were performed:
'_symmetry_cell_setting' value 'Monoclinic' changed to 'monoclinic'
according to '/home/saulius/struct/CIF-dictionaries/cif_core.dic'
dictionary named 'cif_core.dic' version 2.4.1 from 2010-06-29.

Automatic conversion script
Id: cif_fix_enum 1527 2010-12-29 10:47:43Z saulius 

The following automatic conversions were performed:

'_symmetry_cell_setting' value 'Monoclinic' changed to 'monoclinic'
according to /home/saulius/struct/CIF-dictionaries/cif_core.dic
dictionary named 'cif_core.dic' version 2.4.1 from 2010-06-29.

Automatic conversion script
Id: cif_fix_values 1715 2011-07-08 13:25:40Z adriana 
;
_cod_original_cell_volume 794.891(19)
_cod_original_sg_symbol_H-M 'P 21'
_cod_database_code 2220114
_cod_database_fobs_code 2220114

loop_
_symmetry_equiv_pos_as_xyz
'x, y, z'
'-x, y+1/2, -z'

loop_
_atom_site_type_symbol
_atom_site_label
_atom_site_fract_x
_atom_site_fract_y
_atom_site_fract_z
_atom_site_U_iso_or_equiv
_atom_site_adp_type
_atom_site_calc_flag
_atom_site_refinement_flags
_atom_site_occupancy
O O1 0.71436(14) 0.19227(7) -0.03566(13) 0.01818(18) Uani d . 1
O O2 1.02013(14) 0.23261(7) 0.04449(14) 0.0201(2) Uani d . 1
O O3 0.61932(14) 0.36818(7) -0.18764(12) 0.01677(18) Uani d . 1
O O4 0.68458(16) 0.39108(7) 0.17930(13) 0.0190(2) Uani d . 1
C C1 0.83853(18) 0.25107(9) -0.01824(15) 0.0138(2) Uani d . 1
C C2 0.79871(18) 0.35668(9) -0.06869(15) 0.0134(2) Uani d . 1
H H2A 0.8929 0.3785 -0.1246 0.016 Uiso calc R 1
C C3 0.81928(18) 0.41837(9) 0.09447(16) 0.0144(2) Uani d . 1
H H3A 0.9446 0.4064 0.1739 0.017 Uiso calc R 1
C C4 0.80699(19) 0.52553(9) 0.04614(16) 0.0156(2) Uani d . 1
N N1 0.61784(16) 0.13577(8) 0.44527(13) 0.01415(19) Uani d . 1
C C5 0.68066(19) 0.05680(10) 0.34333(17) 0.0169(2) Uani d . 1
H H5A 0.5698 0.0232 0.2745 0.020 Uiso calc R 1
H H5B 0.7406 0.0866 0.2638 0.020 Uiso calc R 1
C C6 0.8153(2) -0.01643(11) 0.4516(2) 0.0249(3) Uani d . 1
H H6A 0.8474 -0.0632 0.3769 0.037 Uiso calc R 1
H H6B 0.7563 -0.0481 0.5285 0.037 Uiso calc R 1
H H6C 0.9275 0.0156 0.5181 0.037 Uiso calc R 1
C C7 0.78506(19) 0.18803(10) 0.56438(16) 0.0174(2) Uani d . 1
H H7A 0.7381 0.2382 0.6249 0.021 Uiso calc R 1
H H7B 0.8550 0.1428 0.6507 0.021 Uiso calc R 1
C C8 0.9195(2) 0.23319(12) 0.47596(19) 0.0227(3) Uani d . 1
H H8A 1.0203 0.2644 0.5609 0.034 Uiso calc R 1
H H8B 0.8532 0.2797 0.3926 0.034 Uiso calc R 1
H H8C 0.9703 0.1841 0.4183 0.034 Uiso calc R 1
C C9 0.50734(19) 0.09482(11) 0.56176(16) 0.0186(2) Uani d . 1
H H9A 0.5880 0.0505 0.6428 0.022 Uiso calc R 1
H H9B 0.4763 0.1471 0.6286 0.022 Uiso calc R 1
C C10 0.3270(2) 0.04279(11) 0.46895(19) 0.0218(3) Uani d . 1
H H10A 0.2674 0.0194 0.5523 0.033 Uiso calc R 1
H H10B 0.3558 -0.0104 0.4047 0.033 Uiso calc R 1
H H10C 0.2437 0.0864 0.3910 0.033 Uiso calc R 1
C C11 0.49727(18) 0.20335(10) 0.31067(15) 0.0157(2) Uani d . 1
H H11A 0.5737 0.2288 0.2411 0.019 Uiso calc R 1
H H11B 0.3959 0.1665 0.2344 0.019 Uiso calc R 1
C C12 0.4121(2) 0.28706(11) 0.38285(18) 0.0205(3) Uani d . 1
H H12A 0.3389 0.3259 0.2891 0.031 Uiso calc R 1
H H12B 0.5110 0.3253 0.4562 0.031 Uiso calc R 1
H H12C 0.3325 0.2630 0.4489 0.031 Uiso calc R 1
O O1W 0.30848(16) 0.27561(10) 0.84652(15) 0.0243(2) Uani d . 1
O O2W 0.69834(18) 0.97603(9) 0.95574(16) 0.0252(2) Uani d . 1
O O5 0.93673(14) 0.55475(7) -0.01728(15) 0.0218(2) Uani d . 1
O O6 0.67739(15) 0.57466(8) 0.07043(14) 0.0226(2) Uani d . 1
H H1O2 1.043(4) 0.161(2) 0.045(3) 0.045(7) Uiso d . 1
H H1O3 0.534(3) 0.3304(19) -0.159(3) 0.036(6) Uiso d . 1
H H1O4 0.590(3) 0.422(2) 0.122(3) 0.033(6) Uiso d . 1
H H1W1 0.260(4) 0.306(2) 0.911(4) 0.055(8) Uiso d . 1
H H2W1 0.316(4) 0.216(2) 0.884(3) 0.043(7) Uiso d . 1
H H1W2 0.818(4) 0.9985(19) 0.980(3) 0.037(6) Uiso d . 1
H H2W2 0.630(4) 1.025(2) 0.962(3) 0.039(6) Uiso d . 1

loop_
_atom_site_aniso_label
_atom_site_aniso_U_11
_atom_site_aniso_U_22
_atom_site_aniso_U_33
_atom_site_aniso_U_12
_atom_site_aniso_U_13
_atom_site_aniso_U_23
O1 0.0174(4) 0.0115(4) 0.0261(4) -0.0015(3) 0.0070(4) 0.0010(4)
O2 0.0150(4) 0.0121(4) 0.0307(5) 0.0009(4) 0.0027(4) -0.0024(4)
O3 0.0174(4) 0.0135(4) 0.0167(4) -0.0013(3) 0.0006(3) 0.0020(3)
O4 0.0242(5) 0.0155(4) 0.0191(4) 0.0013(4) 0.0091(4) 0.0022(3)
C1 0.0164(5) 0.0107(5) 0.0146(4) 0.0011(4) 0.0050(4) -0.0005(4)
C2 0.0151(5) 0.0095(5) 0.0156(4) -0.0007(4) 0.0040(4) 0.0005(4)
C3 0.0161(5) 0.0096(5) 0.0162(5) 0.0001(4) 0.0024(4) -0.0005(4)
C4 0.0164(5) 0.0104(5) 0.0180(5) -0.0001(4) 0.0013(4) -0.0010(4)
N1 0.0153(5) 0.0138(5) 0.0131(4) -0.0007(4) 0.0037(3) 0.0003(3)
C5 0.0185(5) 0.0134(5) 0.0191(5) -0.0001(5) 0.0057(4) -0.0026(4)
C6 0.0232(7) 0.0160(6) 0.0349(7) 0.0027(5) 0.0071(6) 0.0032(5)
C7 0.0168(5) 0.0175(6) 0.0156(5) -0.0016(5) 0.0007(4) -0.0013(4)
C8 0.0191(6) 0.0217(7) 0.0256(6) -0.0052(5) 0.0036(5) 0.0012(5)
C9 0.0200(6) 0.0209(6) 0.0162(5) -0.0018(5) 0.0073(4) 0.0025(4)
C10 0.0196(6) 0.0221(7) 0.0254(6) -0.0029(5) 0.0089(5) 0.0024(5)
C11 0.0171(5) 0.0147(5) 0.0140(4) 0.0012(4) 0.0024(4) 0.0012(4)
C12 0.0213(6) 0.0161(6) 0.0235(6) 0.0025(5) 0.0055(5) -0.0020(5)
O1W 0.0200(5) 0.0272(6) 0.0262(5) -0.0003(4) 0.0076(4) 0.0019(4)
O2W 0.0250(6) 0.0191(5) 0.0321(5) -0.0048(4) 0.0094(4) -0.0044(4)
O5 0.0187(4) 0.0118(4) 0.0361(5) -0.0022(4) 0.0096(4) 0.0006(4)
O6 0.0245(5) 0.0164(5) 0.0286(5) 0.0071(4) 0.0102(4) 0.0021(4)

loop_
_atom_type_symbol
_atom_type_description
_atom_type_scat_dispersion_real
_atom_type_scat_dispersion_imag
_atom_type_scat_source
C C 0.0033 0.0000 'International Tables Vol C Tables 4.2.6.8 and 6.1.1.4'
H H 0.0000 0.0000 'International Tables Vol C Tables 4.2.6.8 and 6.1.1.4'
N N 0.0061 0.0000 'International Tables Vol C Tables 4.2.6.8 and 6.1.1.4'
O O 0.0106 0.0000 'International Tables Vol C Tables 4.2.6.8 and 6.1.1.4'

loop_
_geom_angle_atom_site_label_1
_geom_angle_atom_site_label_2
_geom_angle_atom_site_label_3
_geom_angle
C1 O2 H1O2 110.3(15)
C2 O3 H1O3 110.7(16)
C3 O4 H1O4 101.3(17)
O1 C1 O2 124.88(12)
O1 C1 C2 122.38(11)
O2 C1 C2 112.74(11)
O3 C2 C1 111.28(10)
O3 C2 C3 111.23(10)
C1 C2 C3 110.06(10)
O3 C2 H2A 108.0
C1 C2 H2A 108.0
C3 C2 H2A 108.0
O4 C3 C4 112.59(11)
O4 C3 C2 110.58(10)
C4 C3 C2 109.84(10)
O4 C3 H3A 107.9
C4 C3 H3A 107.9
C2 C3 H3A 107.9
O6 C4 O5 126.43(13)
O6 C4 C3 119.17(12)
O5 C4 C3 114.40(11)
C11 N1 C7 111.31(10)
C11 N1 C9 111.21(10)
C7 N1 C9 105.96(9)
C11 N1 C5 105.62(9)
C7 N1 C5 111.49(10)
C9 N1 C5 111.36(10)
C6 C5 N1 115.24(11)
C6 C5 H5A 108.5
N1 C5 H5A 108.5
C6 C5 H5B 108.5
N1 C5 H5B 108.5
H5A C5 H5B 107.5
C5 C6 H6A 109.5
C5 C6 H6B 109.5
H6A C6 H6B 109.5
C5 C6 H6C 109.5
H6A C6 H6C 109.5
H6B C6 H6C 109.5
C8 C7 N1 115.36(10)
C8 C7 H7A 108.4
N1 C7 H7A 108.4
C8 C7 H7B 108.4
N1 C7 H7B 108.4
H7A C7 H7B 107.5
C7 C8 H8A 109.5
C7 C8 H8B 109.5
H8A C8 H8B 109.5
C7 C8 H8C 109.5
H8A C8 H8C 109.5
H8B C8 H8C 109.5
C10 C9 N1 115.34(10)
C10 C9 H9A 108.4
N1 C9 H9A 108.4
C10 C9 H9B 108.4
N1 C9 H9B 108.4
H9A C9 H9B 107.5
C9 C10 H10A 109.5
C9 C10 H10B 109.5
H10A C10 H10B 109.5
C9 C10 H10C 109.5
H10A C10 H10C 109.5
H10B C10 H10C 109.5
C12 C11 N1 115.18(10)
C12 C11 H11A 108.5
N1 C11 H11A 108.5
C12 C11 H11B 108.5
N1 C11 H11B 108.5
H11A C11 H11B 107.5
C11 C12 H12A 109.5
C11 C12 H12B 109.5
H12A C12 H12B 109.5
C11 C12 H12C 109.5
H12A C12 H12C 109.5
H12B C12 H12C 109.5
H1W1 O1W H2W1 106(3)
H1W2 O2W H2W2 106(2)

loop_
_geom_bond_atom_site_label_1
_geom_bond_atom_site_label_2
_geom_bond_distance
O1 C1 1.2084(16)
O2 C1 1.3203(15)
O2 H1O2 1.01(3)
O3 C2 1.4085(16)
O3 H1O3 0.90(3)
O4 C3 1.4124(17)
O4 H1O4 0.84(3)
C1 C2 1.5292(17)
C2 C3 1.5400(17)
C2 H2A 0.98
C3 C4 1.5356(18)
C3 H3A 0.98
C4 O6 1.2382(17)
C4 O5 1.2763(17)
N1 C11 1.5178(16)
N1 C7 1.5183(17)
N1 C9 1.5205(16)
N1 C5 1.5209(17)
C5 C6 1.515(2)
C5 H5A 0.97
C5 H5B 0.97
C6 H6A 0.96
C6 H6B 0.96
C6 H6C 0.96
C7 C8 1.516(2)
C7 H7A 0.97
C7 H7B 0.97
C8 H8A 0.96
C8 H8B 0.96
C8 H8C 0.96
C9 C10 1.516(2)
C9 H9A 0.97
C9 H9B 0.97
C10 H10A 0.96
C10 H10B 0.96
C10 H10C 0.96
C11 C12 1.516(2)
C11 H11A 0.97
C11 H11B 0.97
C12 H12A 0.96
C12 H12B 0.96
C12 H12C 0.96
O1W H1W1 0.83(3)
O1W H2W1 0.88(3)
O2W H1W2 0.91(3)
O2W H2W2 0.85(3)

loop_
_geom_hbond_atom_site_label_D
_geom_hbond_atom_site_label_H
_geom_hbond_atom_site_label_A
_geom_hbond_site_symmetry_A
_geom_hbond_distance_DH
_geom_hbond_distance_HA
_geom_hbond_distance_DA
_geom_hbond_angle_DHA
_geom_hbond_publ_flag
O2 H1O2 O5 2_745 1.00(2) 1.52(2) 2.5108(13) 173(2) y
O3 H1O3 O1W 1_554 0.91(2) 1.85(2) 2.7191(14) 162(2) y
O4 H1O4 O2W 2_646 0.84(2) 2.18(2) 2.9780(16) 160(2) y
O1W H1W1 O2 1_456 0.82(2) 2.56(2) 3.0668(14) 122(2) y
O1W H1W1 O2W 2_647 0.82(2) 2.57(2) 3.2155(16) 137(2) y
O1W H2W1 O6 2_646 0.88(3) 2.00(3) 2.8672(15) 171(2) y
O2W H2W2 O1 1_566 0.84(2) 2.40(2) 3.0082(14) 129(2) y
C5 H5A O3 2_645 0.97 2.56 3.4344(15) 151 y
C8 H8B O4 . 0.96 2.38 3.3447(16) 178 y
C10 H10B O3 2_645 0.96 2.47 3.4195(16) 168 y
C11 H11A O4 . 0.97 2.50 3.2693(15) 136 y

loop_
_geom_torsion_atom_site_label_1
_geom_torsion_atom_site_label_2
_geom_torsion_atom_site_label_3
_geom_torsion_atom_site_label_4
_geom_torsion
O1 C1 C2 O3 -20.73(16)
O2 C1 C2 O3 159.12(10)
O1 C1 C2 C3 103.04(13)
O2 C1 C2 C3 -77.11(13)
O3 C2 C3 O4 60.68(13)
C1 C2 C3 O4 -63.12(13)
O3 C2 C3 C4 -64.19(13)
C1 C2 C3 C4 172.01(10)
O4 C3 C4 O6 -5.84(16)
C2 C3 C4 O6 117.86(13)
O4 C3 C4 O5 174.27(11)
C2 C3 C4 O5 -62.03(14)
C11 N1 C5 C6 175.99(11)
C7 N1 C5 C6 54.95(15)
C9 N1 C5 C6 -63.16(15)
C11 N1 C7 C8 -60.40(15)
C9 N1 C7 C8 178.57(12)
C5 N1 C7 C8 57.25(15)
C11 N1 C9 C10 56.22(15)
C7 N1 C9 C10 177.31(12)
C5 N1 C9 C10 -61.29(15)
C7 N1 C11 C12 -60.88(14)
C9 N1 C11 C12 57.02(14)
C5 N1 C11 C12 177.97(12)

loop_
_cod_related_entry_id
_cod_related_entry_database
_cod_related_entry_code
1 ChemSpider 30655655
